data_1553032
loop_
_publ_author_name
'Song, Junjie'
'Fan, Congbin'
'Liu, Gang'
'Qiu, Guanyinsheng'

_publ_section_title
;
 Generation of 1-amino-isoquinoline-N-oxides via a tandem reaction of
 2-alkynylbenzaldoxime with secondary amines in the presence of silver(i)
 and copper(i)
;
_journal_issue 9
_journal_name_full 'Org. Chem. Front.'
_journal_page_first 1045
_journal_paper_doi 10.1039/C4QO00209A
_journal_volume 1
_journal_year 2014
_chemical_formula_sum 'C20 H20 N2 O'
_chemical_formula_weight 304.38
_space_group_crystal_system monoclinic
_space_group_IT_number 14
_space_group_name_Hall '-P 2yn'
_space_group_name_H-M_alt 'P 1 21/n 1'
_atom_sites_solution_hydrogens geom
_audit_creation_method SHELXL-2013
_cell_angle_alpha 90
_cell_angle_beta 100.618(8)
_cell_angle_gamma 90
_cell_formula_units_Z 16
_cell_length_a 11.245(6)
_cell_length_b 22.954(12)
_cell_length_c 26.071(13)
_cell_measurement_reflns_used 1017
_cell_measurement_temperature 293(2)
_cell_measurement_theta_max 20.514
_cell_measurement_theta_min 2.373
_cell_volume 6614(6)
_computing_cell_refinement 'Bruker SMART'
_computing_data_collection 'Bruker SMART'
_computing_data_reduction 'Bruker SHELXTL'
_computing_molecular_graphics 'Bruker SHELXTL'
_computing_publication_material 'Bruker SHELXTL'
_computing_structure_refinement 'SHELXL-2013 (Sheldrick, 2013)'
_computing_structure_solution 'Bruker SHELXTL'
_diffrn_ambient_temperature 293(2)
_diffrn_measured_fraction_theta_full 0.972
_diffrn_measured_fraction_theta_max 0.999
_diffrn_measurement_device_type 'CCD area detector'
_diffrn_measurement_method 'phi and omega scans'
_diffrn_radiation_type MoK\a
_diffrn_radiation_wavelength 0.71073
_diffrn_reflns_av_R_equivalents 0.0680
_diffrn_reflns_av_unetI/netI 0.1399
_diffrn_reflns_Laue_measured_fraction_full 0.972
_diffrn_reflns_Laue_measured_fraction_max 0.999
_diffrn_reflns_limit_h_max 12
_diffrn_reflns_limit_h_min -13
_diffrn_reflns_limit_k_max 21
_diffrn_reflns_limit_k_min -27
_diffrn_reflns_limit_l_max 30
_diffrn_reflns_limit_l_min -26
_diffrn_reflns_number 27066
_diffrn_reflns_point_group_measured_fraction_full 0.972
_diffrn_reflns_point_group_measured_fraction_max 0.999
_diffrn_reflns_theta_full 25.242
_diffrn_reflns_theta_max 25.009
_diffrn_reflns_theta_min 1.589
_exptl_absorpt_coefficient_mu 0.076
_exptl_absorpt_correction_T_max 1.000
_exptl_absorpt_correction_T_min 0.676
_exptl_absorpt_correction_type multi-scan
_exptl_absorpt_process_details sadabs
_exptl_crystal_colour corlorless
_exptl_crystal_density_diffrn 1.223
_exptl_crystal_description block
_exptl_crystal_F_000 2592
_exptl_crystal_size_max 0.300
_exptl_crystal_size_mid 0.100
_exptl_crystal_size_min 0.050
_refine_diff_density_max 0.140
_refine_diff_density_min -0.151
_refine_diff_density_rms 0.028
_refine_ls_extinction_coef 0.00023(3)
_refine_ls_extinction_expression Fc^*^=kFc[1+0.001xFc^2^\l^3^/sin(2\q)]^-1/4^
_refine_ls_extinction_method SHELXL
_refine_ls_goodness_of_fit_ref 0.698
_refine_ls_hydrogen_treatment constr
_refine_ls_matrix_type full
_refine_ls_number_parameters 830
_refine_ls_number_reflns 11651
_refine_ls_number_restraints 0
_refine_ls_restrained_S_all 0.698
_refine_ls_R_factor_all 0.1339
_refine_ls_R_factor_gt 0.0399
_refine_ls_shift/su_max 0.003
_refine_ls_shift/su_mean 0.000
_refine_ls_structure_factor_coef Fsqd
_refine_ls_weighting_details
; 
 w=1/[\s^2^(Fo^2^)+(0.0230P)^2^] 
 where P=(Fo^2^+2Fc^2^)/3 
;
_refine_ls_weighting_scheme calc
_refine_ls_wR_factor_gt 0.0674
_refine_ls_wR_factor_ref 0.0812
_reflns_Friedel_coverage 0.000
_reflns_number_gt 4288
_reflns_number_total 11651
_reflns_threshold_expression 'I > 2\s(I)'
_cod_data_source_file c4qo00209a2.cif
_cod_data_source_block a40519a
_cod_original_sg_symbol_H-M 'P 21/n'
_cod_database_code 1553032
_shelx_space_group_comment
; 
The symmetry employed for this shelxl refinement is uniquely defined 
by the following loop, which should always be used as a source of 
symmetry information in preference to the above space-group names. 
They are only intended as comments. 
;
_shelx_estimated_absorpt_t_min 0.978
_shelx_estimated_absorpt_t_max 0.996
_shelxl_version_number 2013-2

loop_
_space_group_symop_operation_xyz
'x, y, z'
'-x+1/2, y+1/2, -z+1/2'
'-x, -y, -z'
'x-1/2, -y-1/2, z-1/2'

loop_
_atom_site_label
_atom_site_type_symbol
_atom_site_fract_x
_atom_site_fract_y
_atom_site_fract_z
_atom_site_U_iso_or_equiv
_atom_site_adp_type
_atom_site_occupancy
_atom_site_site_symmetry_order
_atom_site_calc_flag
_atom_site_refinement_flags_posn
_atom_site_refinement_flags_adp
N1 N 0.92430(16) 0.15861(9) 0.25333(8) 0.0477(5) Uani 1 1 d . .
N2 N 0.89276(18) 0.07885(8) 0.30785(8) 0.0484(5) Uani 1 1 d . .
O1 O 0.93385(13) 0.19443(7) 0.29280(6) 0.0571(5) Uani 1 1 d . .
C1 C 0.9060(2) 0.10108(12) 0.25985(10) 0.0462(7) Uani 1 1 d . .
C2 C 0.9043(2) 0.06259(11) 0.21691(10) 0.0468(7) Uani 1 1 d . .
C3 C 0.8888(2) 0.00270(12) 0.22254(10) 0.0583(7) Uani 1 1 d . .
H3 H 0.8760 -0.0122 0.2543 0.070 Uiso 1 1 calc R U
C4 C 0.8923(2) -0.03429(12) 0.18154(11) 0.0705(8) Uani 1 1 d . .
H4 H 0.8841 -0.0742 0.1859 0.085 Uiso 1 1 calc R U
C5 C 0.9081(2) -0.01232(13) 0.13347(11) 0.0738(9) Uani 1 1 d . .
H5 H 0.9093 -0.0377 0.1058 0.089 Uiso 1 1 calc R U
C6 C 0.9218(2) 0.04581(13) 0.12664(10) 0.0642(8) Uani 1 1 d . .
H6 H 0.9318 0.0600 0.0943 0.077 Uiso 1 1 calc R U
C7 C 0.9210(2) 0.08478(12) 0.16866(10) 0.0501(7) Uani 1 1 d . .
C8 C 0.93488(19) 0.14484(11) 0.16366(9) 0.0512(7) Uani 1 1 d . .
H8 H 0.9439 0.1600 0.1315 0.061 Uiso 1 1 calc R U
C9 C 0.9357(2) 0.18185(11) 0.20447(10) 0.0473(7) Uani 1 1 d . .
C10 C 1.0002(2) 0.07360(13) 0.34754(10) 0.0867(10) Uani 1 1 d . .
H10A H 1.0213 0.1113 0.3634 0.104 Uiso 1 1 calc R U
H10B H 1.0672 0.0602 0.3319 0.104 Uiso 1 1 calc R U
C11 C 0.9779(3) 0.03112(14) 0.38850(11) 0.1071(12) Uani 1 1 d . .
H11A H 0.9670 -0.0075 0.3732 0.128 Uiso 1 1 calc R U
H11B H 1.0485 0.0300 0.4162 0.128 Uiso 1 1 calc R U
C12 C 0.8691(3) 0.04642(13) 0.41130(11) 0.0930(10) Uani 1 1 d . .
H12A H 0.8857 0.0811 0.4327 0.112 Uiso 1 1 calc R U
H12B H 0.8512 0.0148 0.4334 0.112 Uiso 1 1 calc R U
C13 C 0.7621(3) 0.05706(13) 0.36878(12) 0.0988(11) Uani 1 1 d . .
H13A H 0.6954 0.0717 0.3839 0.119 Uiso 1 1 calc R U
H13B H 0.7369 0.0206 0.3513 0.119 Uiso 1 1 calc R U
C14 C 0.7917(2) 0.10012(13) 0.32971(10) 0.0885(10) Uani 1 1 d . .
H14A H 0.7219 0.1056 0.3021 0.106 Uiso 1 1 calc R U
H14B H 0.8121 0.1374 0.3465 0.106 Uiso 1 1 calc R U
C15 C 0.9525(2) 0.24498(12) 0.20046(9) 0.0474(7) Uani 1 1 d . .
C16 C 1.0443(2) 0.26644(12) 0.17748(9) 0.0581(7) Uani 1 1 d . .
H16 H 1.0979 0.2405 0.1664 0.070 Uiso 1 1 calc R U
C17 C 1.0588(2) 0.32500(14) 0.17053(9) 0.0676(8) Uani 1 1 d . .
H17 H 1.1215 0.3384 0.1549 0.081 Uiso 1 1 calc R U
C18 C 0.9803(3) 0.36385(12) 0.18670(10) 0.0705(8) Uani 1 1 d . .
H18 H 0.9900 0.4037 0.1824 0.085 Uiso 1 1 calc R U
C19 C 0.8871(2) 0.34318(12) 0.20944(10) 0.0669(8) Uani 1 1 d . .
H19 H 0.8332 0.3693 0.2201 0.080 Uiso 1 1 calc R U
C20 C 0.8729(2) 0.28400(12) 0.21655(9) 0.0577(7) Uani 1 1 d . .
H20 H 0.8101 0.2705 0.2321 0.069 Uiso 1 1 calc R U
N3 N 0.05480(18) 0.69332(9) 0.16374(7) 0.0446(5) Uani 1 1 d . .
N4 N -0.09215(18) 0.76607(8) 0.13251(7) 0.0472(5) Uani 1 1 d . .
O2 O -0.03106(14) 0.65534(7) 0.16452(5) 0.0546(5) Uani 1 1 d . .
C21 C 0.0289(2) 0.74920(12) 0.14997(8) 0.0430(6) Uani 1 1 d . .
C22 C 0.1230(2) 0.79093(11) 0.15558(8) 0.0445(6) Uani 1 1 d . .
C23 C 0.0978(2) 0.85013(12) 0.14358(9) 0.0581(7) Uani 1 1 d . .
H23 H 0.0192 0.8619 0.1299 0.070 Uiso 1 1 calc R U
C24 C 0.1893(3) 0.88998(12) 0.15208(10) 0.0726(9) Uani 1 1 d . .
H24 H 0.1724 0.9291 0.1450 0.087 Uiso 1 1 calc R U
C25 C 0.3081(3) 0.87265(14) 0.17132(10) 0.0722(9) Uani 1 1 d . .
H25 H 0.3696 0.9003 0.1771 0.087 Uiso 1 1 calc R U
C26 C 0.3343(2) 0.81588(13) 0.18153(9) 0.0633(8) Uani 1 1 d . .
H26 H 0.4140 0.8048 0.1936 0.076 Uiso 1 1 calc R U
C27 C 0.2429(2) 0.77357(12) 0.17413(9) 0.0474(7) Uani 1 1 d . .
C28 C 0.2653(2) 0.71401(12) 0.18467(8) 0.0502(7) Uani 1 1 d . .
H28 H 0.3447 0.7016 0.1957 0.060 Uiso 1 1 calc R U
C29 C 0.1754(2) 0.67427(12) 0.17934(8) 0.0457(7) Uani 1 1 d . .
C30 C -0.1624(2) 0.77689(10) 0.17361(8) 0.0578(7) Uani 1 1 d . .
H30A H -0.1149 0.8001 0.2011 0.069 Uiso 1 1 calc R U
H30B H -0.1812 0.7401 0.1887 0.069 Uiso 1 1 calc R U
C31 C -0.2787(2) 0.80862(11) 0.15155(10) 0.0681(8) Uani 1 1 d . .
H31A H -0.3264 0.8134 0.1787 0.082 Uiso 1 1 calc R U
H31B H -0.2598 0.8471 0.1399 0.082 Uiso 1 1 calc R U
C32 C -0.3512(2) 0.77561(11) 0.10660(10) 0.0646(8) Uani 1 1 d . .
H32A H -0.3771 0.7386 0.1188 0.078 Uiso 1 1 calc R U
H32B H -0.4228 0.7978 0.0918 0.078 Uiso 1 1 calc R U
C33 C -0.2759(2) 0.76512(12) 0.06569(9) 0.0699(8) Uani 1 1 d . .
H33A H -0.2558 0.8021 0.0515 0.084 Uiso 1 1 calc R U
H33B H -0.3221 0.7425 0.0374 0.084 Uiso 1 1 calc R U
C34 C -0.1600(2) 0.73271(11) 0.08819(9) 0.0656(8) Uani 1 1 d . .
H34A H -0.1794 0.6943 0.0999 0.079 Uiso 1 1 calc R U
H34B H -0.1109 0.7280 0.0615 0.079 Uiso 1 1 calc R U
C35 C 0.1940(2) 0.61191(12) 0.19106(11) 0.0498(7) Uani 1 1 d . .
C36 C 0.2613(2) 0.59498(12) 0.23863(11) 0.0611(8) Uani 1 1 d . .
H36 H 0.2941 0.6230 0.2629 0.073 Uiso 1 1 calc R U
C37 C 0.2800(3) 0.53678(16) 0.25016(13) 0.0805(10) Uani 1 1 d . .
H37 H 0.3248 0.5257 0.2823 0.097 Uiso 1 1 calc R U
C38 C 0.2330(3) 0.49545(15) 0.21473(17) 0.0893(11) Uani 1 1 d . .
H38 H 0.2448 0.4562 0.2228 0.107 Uiso 1 1 calc R U
C39 C 0.1680(3) 0.51192(14) 0.16684(14) 0.0845(10) Uani 1 1 d . .
H39 H 0.1375 0.4837 0.1424 0.101 Uiso 1 1 calc R U
C40 C 0.1479(2) 0.56995(13) 0.15505(10) 0.0671(8) Uani 1 1 d . .
H40 H 0.1033 0.5808 0.1228 0.080 Uiso 1 1 calc R U
N5 N 0.52688(16) 0.18423(9) 0.11869(7) 0.0444(5) Uani 1 1 d . .
N6 N 0.56381(17) 0.11274(7) 0.05730(7) 0.0431(5) Uani 1 1 d . .
O3 O 0.51663(13) 0.22435(7) 0.08292(6) 0.0560(5) Uani 1 1 d . .
C41 C 0.54933(19) 0.12825(11) 0.10739(9) 0.0420(6) Uani 1 1 d . .
C42 C 0.55460(19) 0.08477(11) 0.14603(9) 0.0418(6) Uani 1 1 d . .
C43 C 0.57553(19) 0.02618(11) 0.13505(9) 0.0508(7) Uani 1 1 d . .
H43 H 0.5897 0.0158 0.1022 0.061 Uiso 1 1 calc R U
C44 C 0.5752(2) -0.01542(11) 0.17187(11) 0.0608(7) Uani 1 1 d . .
H44 H 0.5895 -0.0541 0.1642 0.073 Uiso 1 1 calc R U
C45 C 0.5537(2) -0.00071(12) 0.22095(11) 0.0696(8) Uani 1 1 d . .
H45 H 0.5519 -0.0298 0.2456 0.083 Uiso 1 1 calc R U
C46 C 0.5352(2) 0.05568(13) 0.23343(9) 0.0587(7) Uani 1 1 d . .
H46 H 0.5220 0.0650 0.2666 0.070 Uiso 1 1 calc R U
C47 C 0.53610(19) 0.09980(11) 0.19608(9) 0.0448(6) Uani 1 1 d . .
C48 C 0.51666(19) 0.15904(11) 0.20604(9) 0.0489(7) Uani 1 1 d . .
H48 H 0.5065 0.1699 0.2393 0.059 Uiso 1 1 calc R U
C49 C 0.51221(19) 0.20071(11) 0.16890(9) 0.0430(6) Uani 1 1 d . .
C50 C 0.4607(2) 0.12120(11) 0.01528(9) 0.0609(8) Uani 1 1 d . .
H50A H 0.4534 0.1621 0.0058 0.073 Uiso 1 1 calc R U
H50B H 0.3870 0.1093 0.0267 0.073 Uiso 1 1 calc R U
C51 C 0.4783(2) 0.08557(11) -0.03109(9) 0.0669(8) Uani 1 1 d . .
H51A H 0.4114 0.0924 -0.0597 0.080 Uiso 1 1 calc R U
H51B H 0.4786 0.0445 -0.0222 0.080 Uiso 1 1 calc R U
C52 C 0.5952(2) 0.10072(11) -0.04822(9) 0.0669(8) Uani 1 1 d . .
H52A H 0.5903 0.1400 -0.0622 0.080 Uiso 1 1 calc R U
H52B H 0.6085 0.0742 -0.0756 0.080 Uiso 1 1 calc R U
C53 C 0.6998(2) 0.09665(12) -0.00282(10) 0.0792(9) Uani 1 1 d . .
H53A H 0.7123 0.0563 0.0077 0.095 Uiso 1 1 calc R U
H53B H 0.7729 0.1106 -0.0135 0.095 Uiso 1 1 calc R U
C54 C 0.6755(2) 0.13228(11) 0.04267(9) 0.0681(8) Uani 1 1 d . .
H54A H 0.7419 0.1279 0.0720 0.082 Uiso 1 1 calc R U
H54B H 0.6690 0.1732 0.0331 0.082 Uiso 1 1 calc R U
C55 C 0.4917(2) 0.26233(11) 0.17891(8) 0.0450(7) Uani 1 1 d . .
C56 C 0.4000(2) 0.27850(12) 0.20451(9) 0.0553(7) Uani 1 1 d . .
H56 H 0.3494 0.2501 0.2141 0.066 Uiso 1 1 calc R U
C57 C 0.3820(2) 0.33598(13) 0.21622(9) 0.0651(8) Uani 1 1 d . .
H57 H 0.3200 0.3460 0.2338 0.078 Uiso 1 1 calc R U
C58 C 0.4554(3) 0.37830(12) 0.20201(10) 0.0682(8) Uani 1 1 d . .
H58 H 0.4426 0.4172 0.2092 0.082 Uiso 1 1 calc R U
C59 C 0.5475(2) 0.36299(12) 0.17715(10) 0.0686(8) Uani 1 1 d . .
H59 H 0.5988 0.3916 0.1684 0.082 Uiso 1 1 calc R U
C60 C 0.5654(2) 0.30567(12) 0.16484(9) 0.0573(7) Uani 1 1 d . .
H60 H 0.6271 0.2960 0.1470 0.069 Uiso 1 1 calc R U
N7 N 1.0059(2) 0.23661(11) 0.04032(7) 0.0555(6) Uani 1 1 d . .
N8 N 0.8589(2) 0.31046(9) 0.01247(8) 0.0618(6) Uani 1 1 d . .
O4 O 0.92054(15) 0.19821(8) 0.04039(6) 0.0696(5) Uani 1 1 d . .
C61 C 0.9791(3) 0.29271(14) 0.02882(9) 0.0557(7) Uani 1 1 d . .
C62 C 1.0747(3) 0.33387(13) 0.03385(9) 0.0601(8) Uani 1 1 d . .
C63 C 1.0523(3) 0.39310(15) 0.02221(11) 0.0875(10) Uani 1 1 d . .
H63 H 0.9735 0.4059 0.0106 0.105 Uiso 1 1 calc R U
C64 C 1.1465(4) 0.43218(15) 0.02788(13) 0.1145(13) Uani 1 1 d . .
H64 H 1.1309 0.4713 0.0203 0.137 Uiso 1 1 calc R U
C65 C 1.2662(4) 0.41338(19) 0.04500(13) 0.1132(13) Uani 1 1 d . .
H65 H 1.3292 0.4402 0.0485 0.136 Uiso 1 1 calc R U
C66 C 1.2906(3) 0.35659(17) 0.05644(11) 0.0894(11) Uani 1 1 d . .
H66 H 1.3700 0.3446 0.0681 0.107 Uiso 1 1 calc R U
C67 C 1.1959(3) 0.31588(14) 0.05073(10) 0.0608(8) Uani 1 1 d . .
C68 C 1.2179(2) 0.25608(14) 0.05971(9) 0.0606(8) Uani 1 1 d . .
H68 H 1.2972 0.2432 0.0700 0.073 Uiso 1 1 calc R U
C69 C 1.1270(3) 0.21699(13) 0.05376(9) 0.0534(7) Uani 1 1 d . .
C70 C 0.7900(2) 0.28092(13) -0.03368(10) 0.0851(10) Uani 1 1 d . .
H70A H 0.7690 0.2419 -0.0243 0.102 Uiso 1 1 calc R U
H70B H 0.8395 0.2778 -0.0603 0.102 Uiso 1 1 calc R U
C71 C 0.6760(2) 0.31454(14) -0.05496(10) 0.0992(11) Uani 1 1 d . .
H71A H 0.6973 0.3523 -0.0672 0.119 Uiso 1 1 calc R U
H71B H 0.6296 0.2937 -0.0843 0.119 Uiso 1 1 calc R U
C72 C 0.6008(2) 0.32250(14) -0.01379(12) 0.0955(11) Uani 1 1 d . .
H72A H 0.5725 0.2849 -0.0040 0.115 Uiso 1 1 calc R U
H72B H 0.5307 0.3462 -0.0274 0.115 Uiso 1 1 calc R U
C73 C 0.6735(3) 0.35143(14) 0.03334(12) 0.1024(11) Uani 1 1 d . .
H73A H 0.6253 0.3544 0.0605 0.123 Uiso 1 1 calc R U
H73B H 0.6950 0.3906 0.0243 0.123 Uiso 1 1 calc R U
C74 C 0.7879(2) 0.31693(13) 0.05361(10) 0.0859(10) Uani 1 1 d . .
H74A H 0.8355 0.3370 0.0832 0.103 Uiso 1 1 calc R U
H74B H 0.7667 0.2788 0.0652 0.103 Uiso 1 1 calc R U
C75 C 1.1460(2) 0.15370(13) 0.05954(11) 0.0555(7) Uani 1 1 d . .
C76 C 1.2174(2) 0.13092(14) 0.10384(11) 0.0636(8) Uani 1 1 d . .
H76 H 1.2493 0.1557 0.1312 0.076 Uiso 1 1 calc R U
C77 C 1.2422(3) 0.07232(16) 0.10825(12) 0.0784(9) Uani 1 1 d . .
H77 H 1.2891 0.0576 0.1386 0.094 Uiso 1 1 calc R U
C78 C 1.1977(3) 0.03564(14) 0.06802(15) 0.0839(10) Uani 1 1 d . .
H78 H 1.2150 -0.0040 0.0709 0.101 Uiso 1 1 calc R U
C79 C 1.1274(3) 0.05719(15) 0.02327(13) 0.0818(9) Uani 1 1 d . .
H79 H 1.0981 0.0322 -0.0042 0.098 Uiso 1 1 calc R U
C80 C 1.1000(2) 0.11592(14) 0.01904(10) 0.0698(8) Uani 1 1 d . .
H80 H 1.0508 0.1302 -0.0109 0.084 Uiso 1 1 calc R U

loop_
_atom_site_aniso_label
_atom_site_aniso_U_11
_atom_site_aniso_U_22
_atom_site_aniso_U_33
_atom_site_aniso_U_23
_atom_site_aniso_U_13
_atom_site_aniso_U_12
N1 0.0454(14) 0.0539(16) 0.0426(15) -0.0031(13) 0.0053(11) -0.0004(12)
N2 0.0476(15) 0.0573(15) 0.0392(14) -0.0012(11) 0.0050(12) 0.0044(11)
O1 0.0705(12) 0.0575(12) 0.0440(11) -0.0172(9) 0.0122(9) -0.0049(10)
C1 0.0398(17) 0.0491(19) 0.0480(19) 0.0013(16) 0.0038(14) 0.0013(14)
C2 0.0436(17) 0.0488(19) 0.0467(18) -0.0042(16) 0.0043(13) 0.0067(14)
C3 0.0626(19) 0.057(2) 0.0542(19) -0.0056(16) 0.0083(15) 0.0075(16)
C4 0.085(2) 0.052(2) 0.073(2) -0.0142(19) 0.0121(18) 0.0063(16)
C5 0.089(2) 0.068(2) 0.062(2) -0.0187(18) 0.0093(17) 0.0152(19)
C6 0.071(2) 0.072(2) 0.0488(19) -0.0081(17) 0.0089(15) 0.0123(18)
C7 0.0466(17) 0.058(2) 0.0435(18) -0.0073(16) 0.0035(14) 0.0084(15)
C8 0.0532(18) 0.059(2) 0.0404(17) 0.0004(15) 0.0069(13) 0.0050(15)
C9 0.0439(17) 0.054(2) 0.0442(18) 0.0005(16) 0.0075(14) 0.0026(14)
C10 0.058(2) 0.141(3) 0.058(2) 0.027(2) 0.0013(17) 0.016(2)
C11 0.116(3) 0.135(3) 0.072(2) 0.040(2) 0.022(2) 0.045(2)
C12 0.122(3) 0.097(3) 0.061(2) 0.0118(19) 0.021(2) -0.003(2)
C13 0.091(3) 0.121(3) 0.094(3) 0.028(2) 0.043(2) -0.012(2)
C14 0.067(2) 0.117(3) 0.087(2) 0.029(2) 0.0301(18) 0.022(2)
C15 0.0462(18) 0.056(2) 0.0388(16) -0.0044(14) 0.0038(13) -0.0005(16)
C16 0.056(2) 0.066(2) 0.0534(18) -0.0055(16) 0.0133(15) -0.0022(17)
C17 0.073(2) 0.079(2) 0.0539(19) -0.0036(17) 0.0193(16) -0.019(2)
C18 0.089(2) 0.061(2) 0.058(2) 0.0018(16) 0.0070(18) -0.016(2)
C19 0.070(2) 0.062(2) 0.067(2) -0.0092(17) 0.0110(17) 0.0027(18)
C20 0.0544(19) 0.060(2) 0.0597(19) -0.0002(16) 0.0124(14) -0.0037(17)
N3 0.0439(15) 0.0527(16) 0.0370(13) 0.0040(11) 0.0067(11) -0.0048(13)
N4 0.0424(14) 0.0612(15) 0.0375(13) 0.0022(11) 0.0061(11) 0.0065(12)
O2 0.0442(11) 0.0575(12) 0.0617(12) 0.0087(9) 0.0089(9) -0.0121(9)
C21 0.0440(19) 0.0514(19) 0.0342(15) 0.0081(13) 0.0081(13) 0.0074(16)
C22 0.0522(19) 0.0449(19) 0.0386(16) 0.0057(13) 0.0140(14) -0.0052(16)
C23 0.062(2) 0.062(2) 0.0516(18) 0.0074(15) 0.0124(15) 0.0039(18)
C24 0.093(3) 0.055(2) 0.071(2) 0.0088(16) 0.020(2) -0.017(2)
C25 0.073(2) 0.076(3) 0.068(2) 0.0003(18) 0.0146(18) -0.032(2)
C26 0.056(2) 0.075(2) 0.0588(19) 0.0048(17) 0.0099(15) -0.0144(19)
C27 0.0407(18) 0.059(2) 0.0428(17) 0.0050(14) 0.0086(14) -0.0047(16)
C28 0.0407(17) 0.064(2) 0.0450(17) 0.0085(14) 0.0058(14) 0.0066(16)
C29 0.0363(17) 0.060(2) 0.0407(16) 0.0038(14) 0.0058(14) 0.0053(16)
C30 0.0585(18) 0.071(2) 0.0445(17) -0.0020(14) 0.0107(14) 0.0111(16)
C31 0.0579(19) 0.081(2) 0.067(2) 0.0081(17) 0.0167(16) 0.0260(17)
C32 0.0471(18) 0.079(2) 0.066(2) 0.0151(17) 0.0060(16) 0.0130(16)
C33 0.0539(19) 0.101(2) 0.0507(18) 0.0053(16) -0.0005(15) 0.0136(17)
C34 0.0565(19) 0.098(2) 0.0408(17) -0.0082(17) 0.0041(15) 0.0151(17)
C35 0.0452(18) 0.051(2) 0.0561(19) 0.0035(17) 0.0160(15) 0.0056(15)
C36 0.0509(19) 0.065(2) 0.067(2) 0.0142(17) 0.0097(16) 0.0106(16)
C37 0.063(2) 0.084(3) 0.097(3) 0.031(2) 0.021(2) 0.018(2)
C38 0.077(3) 0.066(3) 0.134(4) 0.019(3) 0.042(2) 0.019(2)
C39 0.090(3) 0.063(3) 0.106(3) -0.019(2) 0.033(2) 0.000(2)
C40 0.074(2) 0.059(2) 0.069(2) -0.0019(19) 0.0179(17) 0.0051(18)
N5 0.0467(13) 0.0497(16) 0.0360(14) -0.0030(12) 0.0050(10) 0.0068(11)
N6 0.0450(14) 0.0523(14) 0.0314(13) -0.0040(10) 0.0054(11) 0.0058(11)
O3 0.0782(13) 0.0488(12) 0.0412(11) 0.0091(9) 0.0116(9) 0.0116(9)
C41 0.0419(16) 0.0467(18) 0.0370(17) -0.0037(15) 0.0064(13) 0.0035(14)
C42 0.0425(16) 0.0426(18) 0.0392(17) -0.0046(14) 0.0041(13) 0.0028(13)
C43 0.0555(18) 0.0507(19) 0.0462(18) -0.0034(15) 0.0097(14) 0.0025(15)
C44 0.069(2) 0.0486(19) 0.065(2) 0.0013(17) 0.0130(17) 0.0063(15)
C45 0.083(2) 0.061(2) 0.066(2) 0.0199(17) 0.0174(17) 0.0053(17)
C46 0.066(2) 0.067(2) 0.0457(18) 0.0059(17) 0.0169(14) 0.0053(17)
C47 0.0462(17) 0.0512(19) 0.0368(17) 0.0008(15) 0.0072(13) 0.0043(14)
C48 0.0509(17) 0.058(2) 0.0384(17) -0.0080(15) 0.0109(13) 0.0059(15)
C49 0.0488(17) 0.0488(18) 0.0306(16) -0.0055(14) 0.0050(13) 0.0067(14)
C50 0.0532(19) 0.090(2) 0.0386(16) -0.0105(15) 0.0064(15) -0.0001(16)
C51 0.080(2) 0.074(2) 0.0431(17) -0.0096(15) 0.0018(15) -0.0016(17)
C52 0.078(2) 0.081(2) 0.0427(18) -0.0100(15) 0.0141(17) 0.0176(18)
C53 0.066(2) 0.114(3) 0.062(2) -0.0238(18) 0.0230(17) 0.0198(18)
C54 0.0498(19) 0.097(2) 0.0581(18) -0.0229(17) 0.0119(15) 0.0014(17)
C55 0.0479(18) 0.0506(19) 0.0347(16) -0.0066(13) 0.0027(13) 0.0040(15)
C56 0.0589(19) 0.061(2) 0.0464(17) -0.0074(15) 0.0110(14) 0.0065(16)
C57 0.063(2) 0.074(2) 0.0586(19) -0.0179(17) 0.0126(15) 0.0132(18)
C58 0.070(2) 0.056(2) 0.075(2) -0.0194(17) 0.0038(17) 0.0148(18)
C59 0.074(2) 0.049(2) 0.083(2) -0.0080(16) 0.0145(17) -0.0051(17)
C60 0.0540(18) 0.059(2) 0.0602(19) -0.0116(16) 0.0137(14) 0.0038(17)
N7 0.0499(18) 0.0715(19) 0.0450(14) 0.0063(13) 0.0090(12) -0.0002(15)
N8 0.0526(16) 0.0832(18) 0.0513(15) 0.0037(13) 0.0140(14) 0.0147(14)
O4 0.0494(12) 0.0792(14) 0.0802(14) 0.0180(11) 0.0121(10) -0.0071(11)
C61 0.058(2) 0.067(2) 0.0435(17) 0.0052(16) 0.0135(15) 0.0051(19)
C62 0.069(2) 0.064(2) 0.0481(18) -0.0006(16) 0.0140(17) 0.000(2)
C63 0.099(3) 0.076(3) 0.086(2) 0.003(2) 0.014(2) 0.002(2)
C64 0.136(4) 0.067(3) 0.140(3) -0.003(2) 0.024(3) -0.026(3)
C65 0.104(3) 0.112(4) 0.119(3) -0.018(3) 0.008(3) -0.037(3)
C66 0.078(3) 0.096(3) 0.091(2) -0.013(2) 0.0071(19) -0.026(3)
C67 0.057(2) 0.076(2) 0.0480(18) -0.0079(17) 0.0076(16) -0.008(2)
C68 0.044(2) 0.089(3) 0.0479(17) -0.0048(17) 0.0078(14) -0.0019(19)
C69 0.0391(19) 0.079(2) 0.0418(17) 0.0001(15) 0.0070(14) 0.0067(19)
C70 0.073(2) 0.128(3) 0.051(2) -0.007(2) 0.0029(17) 0.020(2)
C71 0.067(2) 0.157(3) 0.070(2) 0.024(2) 0.0022(19) 0.032(2)
C72 0.065(2) 0.142(3) 0.078(2) 0.025(2) 0.008(2) 0.032(2)
C73 0.077(2) 0.138(3) 0.096(3) 0.004(2) 0.026(2) 0.052(2)
C74 0.077(2) 0.126(3) 0.057(2) -0.0057(18) 0.0183(18) 0.021(2)
C75 0.0451(19) 0.077(2) 0.0465(19) -0.0035(18) 0.0126(15) 0.0021(17)
C76 0.0443(19) 0.088(3) 0.059(2) 0.0030(18) 0.0097(16) 0.0080(18)
C77 0.066(2) 0.096(3) 0.079(3) 0.014(2) 0.0257(19) 0.018(2)
C78 0.095(3) 0.074(3) 0.095(3) 0.017(2) 0.050(2) 0.021(2)
C79 0.095(3) 0.079(3) 0.077(3) -0.014(2) 0.029(2) -0.003(2)
C80 0.072(2) 0.086(3) 0.052(2) 0.0037(19) 0.0123(16) 0.003(2)

loop_
_atom_type_symbol
_atom_type_description
_atom_type_scat_dispersion_real
_atom_type_scat_dispersion_imag
_atom_type_scat_source
C C 0.0033 0.0016 'International Tables Vol C Tables 4.2.6.8 and 6.1.1.4'
H H 0.0000 0.0000 'International Tables Vol C Tables 4.2.6.8 and 6.1.1.4'
N N 0.0061 0.0033 'International Tables Vol C Tables 4.2.6.8 and 6.1.1.4'
O O 0.0106 0.0060 'International Tables Vol C Tables 4.2.6.8 and 6.1.1.4'

loop_
_geom_angle_atom_site_label_1
_geom_angle_atom_site_label_2
_geom_angle_atom_site_label_3
_geom_angle
O1 N1 C1 120.5(2)
O1 N1 C9 117.8(2)
C1 N1 C9 121.7(2)
C1 N2 C10 117.6(2)
C1 N2 C14 117.1(2)
C10 N2 C14 111.1(2)
N1 C1 N2 121.2(2)
N1 C1 C2 119.2(2)
N2 C1 C2 119.6(2)
C3 C2 C7 119.5(2)
C3 C2 C1 120.8(2)
C7 C2 C1 119.7(2)
C4 C3 C2 120.4(3)
C3 C4 C5 120.3(3)
C6 C5 C4 120.7(3)
C5 C6 C7 120.1(3)
C8 C7 C2 118.6(2)
C8 C7 C6 122.3(3)
C2 C7 C6 119.1(3)
C9 C8 C7 121.9(2)
C8 C9 N1 118.8(2)
C8 C9 C15 122.9(2)
N1 C9 C15 118.2(2)
N2 C10 C11 109.7(2)
C12 C11 C10 112.7(2)
C11 C12 C13 110.4(2)
C12 C13 C14 111.2(2)
N2 C14 C13 109.5(2)
C16 C15 C20 118.6(3)
C16 C15 C9 120.1(3)
C20 C15 C9 121.2(2)
C17 C16 C15 121.7(3)
C16 C17 C18 119.8(3)
C17 C18 C19 119.4(3)
C18 C19 C20 120.7(3)
C19 C20 C15 119.9(3)
O2 N3 C21 121.0(2)
O2 N3 C29 117.6(2)
C21 N3 C29 121.3(2)
C21 N4 C30 115.47(18)
C21 N4 C34 116.08(19)
C30 N4 C34 112.96(19)
N3 C21 N4 119.7(2)
N3 C21 C22 119.7(2)
N4 C21 C22 120.5(2)
C27 C22 C23 119.4(2)
C27 C22 C21 119.7(2)
C23 C22 C21 120.9(3)
C24 C23 C22 119.7(3)
C23 C24 C25 120.7(3)
C26 C25 C24 120.3(3)
C25 C26 C27 120.9(3)
C26 C27 C22 119.0(3)
C26 C27 C28 123.1(3)
C22 C27 C28 117.9(2)
C29 C28 C27 122.2(2)
C28 C29 N3 118.8(2)
C28 C29 C35 124.1(2)
N3 C29 C35 117.0(2)
N4 C30 C31 110.38(19)
C32 C31 C30 111.1(2)
C33 C32 C31 109.8(2)
C32 C33 C34 111.1(2)
N4 C34 C33 109.3(2)
C40 C35 C36 119.3(3)
C40 C35 C29 121.2(3)
C36 C35 C29 119.5(3)
C37 C36 C35 120.3(3)
C38 C37 C36 120.2(3)
C37 C38 C39 119.9(3)
C40 C39 C38 120.4(3)
C39 C40 C35 119.9(3)
O3 N5 C41 120.80(19)
O3 N5 C49 117.9(2)
C41 N5 C49 121.2(2)
C41 N6 C54 115.12(19)
C41 N6 C50 117.27(19)
C54 N6 C50 111.68(18)
N5 C41 N6 120.4(2)
N5 C41 C42 120.1(2)
N6 C41 C42 119.5(2)
C47 C42 C43 119.0(2)
C47 C42 C41 119.8(2)
C43 C42 C41 121.2(2)
C44 C43 C42 120.6(2)
C43 C44 C45 120.4(2)
C46 C45 C44 120.9(2)
C45 C46 C47 119.9(2)
C42 C47 C46 119.2(2)
C42 C47 C48 117.6(2)
C46 C47 C48 123.1(2)
C49 C48 C47 122.4(2)
C48 C49 N5 118.8(2)
C48 C49 C55 122.7(2)
N5 C49 C55 118.5(2)
N6 C50 C51 109.2(2)
C50 C51 C52 111.4(2)
C51 C52 C53 110.5(2)
C54 C53 C52 110.8(2)
N6 C54 C53 109.3(2)
C56 C55 C60 118.1(2)
C56 C55 C49 120.2(2)
C60 C55 C49 121.6(2)
C57 C56 C55 121.3(3)
C58 C57 C56 119.9(3)
C59 C58 C57 119.6(3)
C58 C59 C60 120.8(3)
C59 C60 C55 120.2(2)
O4 N7 C61 120.8(2)
O4 N7 C69 117.4(2)
C61 N7 C69 121.8(3)
C61 N8 C74 115.7(2)
C61 N8 C70 116.6(2)
C74 N8 C70 111.8(2)
N7 C61 N8 120.8(3)
N7 C61 C62 118.8(3)
N8 C61 C62 120.5(3)
C63 C62 C67 118.3(3)
C63 C62 C61 121.4(3)
C67 C62 C61 120.3(3)
C64 C63 C62 120.3(3)
C63 C64 C65 120.5(4)
C66 C65 C64 120.6(4)
C65 C66 C67 119.9(3)
C66 C67 C68 121.6(3)
C66 C67 C62 120.5(3)
C68 C67 C62 117.8(3)
C69 C68 C67 121.6(3)
C68 C69 N7 119.4(3)
C68 C69 C75 123.5(3)
N7 C69 C75 117.0(3)
N8 C70 C71 110.4(2)
C72 C71 C70 110.6(2)
C71 C72 C73 110.3(3)
C72 C73 C74 110.7(3)
N8 C74 C73 109.9(2)
C76 C75 C80 118.4(3)
C76 C75 C69 120.7(3)
C80 C75 C69 120.7(3)
C77 C76 C75 121.2(3)
C78 C77 C76 120.0(3)
C77 C78 C79 120.1(3)
C78 C79 C80 120.2(3)
C79 C80 C75 120.1(3)

loop_
_geom_bond_atom_site_label_1
_geom_bond_atom_site_label_2
_geom_bond_distance
N1 O1 1.306(2)
N1 C1 1.352(3)
N1 C9 1.408(3)
N2 C1 1.385(3)
N2 C10 1.444(3)
N2 C14 1.447(3)
C1 C2 1.423(3)
C2 C3 1.397(3)
C2 C7 1.401(3)
C3 C4 1.371(3)
C4 C5 1.392(3)
C5 C6 1.359(3)
C6 C7 1.416(3)
C7 C8 1.396(3)
C8 C9 1.360(3)
C9 C15 1.467(3)
C10 C11 1.501(3)
C11 C12 1.498(3)
C12 C13 1.498(3)
C13 C14 1.500(3)
C15 C16 1.377(3)
C15 C20 1.384(3)
C16 C17 1.370(3)
C17 C18 1.374(3)
C18 C19 1.380(3)
C19 C20 1.384(3)
N3 O2 1.304(2)
N3 C21 1.349(3)
N3 C29 1.412(3)
N4 C21 1.408(3)
N4 C30 1.465(2)
N4 C34 1.476(3)
C21 C22 1.415(3)
C22 C27 1.404(3)
C22 C23 1.411(3)
C23 C24 1.364(3)
C24 C25 1.395(3)
C25 C26 1.351(3)
C26 C27 1.401(3)
C27 C28 1.408(3)
C28 C29 1.350(3)
C29 C35 1.471(3)
C30 C31 1.515(3)
C31 C32 1.503(3)
C32 C33 1.499(3)
C33 C34 1.521(3)
C35 C40 1.378(3)
C35 C36 1.384(3)
C36 C37 1.377(3)
C37 C38 1.361(3)
C38 C39 1.378(4)
C39 C40 1.376(3)
N5 O3 1.301(2)
N5 C41 1.352(3)
N5 C49 1.401(3)
N6 C41 1.392(3)
N6 C54 1.450(3)
N6 C50 1.454(2)
C41 C42 1.412(3)
C42 C47 1.402(3)
C42 C43 1.404(3)
C43 C44 1.354(3)
C44 C45 1.387(3)
C45 C46 1.360(3)
C46 C47 1.406(3)
C47 C48 1.409(3)
C48 C49 1.356(3)
C49 C55 1.464(3)
C50 C51 1.503(3)
C51 C52 1.505(3)
C52 C53 1.510(3)
C53 C54 1.507(3)
C55 C56 1.378(3)
C55 C60 1.387(3)
C56 C57 1.378(3)
C57 C58 1.370(3)
C58 C59 1.365(3)
C59 C60 1.378(3)
N7 O4 1.304(2)
N7 C61 1.344(3)
N7 C69 1.415(3)
N8 C61 1.401(3)
N8 C74 1.458(3)
N8 C70 1.471(3)
C61 C62 1.419(3)
C62 C63 1.406(3)
C62 C67 1.414(3)
C63 C64 1.375(4)
C64 C65 1.406(4)
C65 C66 1.354(4)
C66 C67 1.404(3)
C67 C68 1.407(3)
C68 C69 1.348(3)
C69 C75 1.472(3)
C70 C71 1.511(3)
C71 C72 1.495(3)
C72 C73 1.500(3)
C73 C74 1.520(3)
C75 C76 1.382(3)
C75 C80 1.390(3)
C76 C77 1.374(3)
C77 C78 1.366(3)
C78 C79 1.375(3)
C79 C80 1.383(3)
